data_4020299
loop_
_publ_author_name
'Hideaki Watanabe'
'Mitsuhiro Iwamoto'
'Masahisa Nakada'

_journal_name_full 'Journal of Organic Chemistry'
_journal_page_first 4652
_journal_page_last 4658
_journal_paper_doi 10.1021/jo050349a
_journal_volume 70
_journal_year 2005
_chemical_formula_moiety 'C21 H21 Br O4 '
_chemical_formula_sum 'C21 H21 Br O4'
_chemical_formula_weight 417.30
_space_group_IT_number 19
_space_group_name_Hall 'P 2ac 2ab'
_space_group_name_H-M_alt 'P 21 21 21'
_symmetry_cell_setting orthorhombic
_symmetry_Int_Tables_number 19
_symmetry_space_group_name_Hall 'P 2ac 2ab'
_symmetry_space_group_name_H-M 'P 21 21 21'
_cell_angle_alpha 90
_cell_angle_beta 90
_cell_angle_gamma 90
_cell_formula_units_Z 4
_cell_length_a 6.112(3)
_cell_length_b 10.011(4)
_cell_length_c 30.05(1)
_cell_measurement_temperature 93.1
_cell_volume 1838(1)
_exptl_crystal_density_diffrn 1.507
_cod_original_formula_sum 'C21 H21 Br O4 '
_cod_database_code 4020299

loop_
_symmetry_equiv_pos_site_id
_symmetry_equiv_pos_as_xyz
1 +X,+Y,+Z
2 1/2+X,1/2-Y,-Z
3 -X,1/2+Y,1/2-Z
4 1/2-X,-Y,1/2+Z

loop_
_atom_site_label
_atom_site_type_symbol
_atom_site_fract_x
_atom_site_fract_y
_atom_site_fract_z
_atom_site_U_iso_or_equiv
_atom_site_adp_type
_atom_site_occupancy
_atom_site_symmetry_multiplicity
_atom_site_calc_flag
_atom_site_refinement_flags
_atom_site_disorder_assembly
_atom_site_disorder_group
Br(1) Br 0.1404(1) 0.17517(7) -0.11325(2) 0.0269(2) Uani 1.00 1 d . . .
O(2) O 0.5557(7) 0.7690(5) 0.1836(1) 0.017(1) Uani 1.00 1 d . . .
O(3) O 0.3704(8) 0.6030(4) 0.0570(1) 0.017(1) Uani 1.00 1 d . . .
O(4) O 0.4425(8) 0.5467(5) 0.1845(1) 0.019(1) Uani 1.00 1 d . . .
O(5) O 0.7083(8) 0.5915(6) 0.0258(2) 0.025(1) Uani 1.00 1 d . . .
C(6) C 0.489(1) 0.6607(7) 0.2105(2) 0.019(2) Uani 1.00 1 d . . .
C(7) C 0.519(1) 0.8270(8) 0.0791(2) 0.021(2) Uani 1.00 1 d . . .
C(8) C 0.543(1) 0.4286(7) -0.0430(2) 0.019(2) Uani 1.00 1 d . . .
C(9) C 0.283(1) 0.6981(7) 0.1286(2) 0.017(2) Uani 1.00 1 d . . .
C(10) C 0.671(1) 0.6320(6) 0.2430(2) 0.018(2) Uani 1.00 1 d . . .
C(11) C 0.059(1) 0.7366(7) 0.1090(3) 0.024(2) Uani 1.00 1 d . . .
C(12) C 0.986(1) 0.5049(7) 0.2692(2) 0.023(2) Uani 1.00 1 d . . .
C(13) C 0.118(1) 0.3338(7) -0.0349(2) 0.019(1) Uani 1.00 1 d . . .
C(14) C 0.712(1) 0.7266(7) 0.2759(2) 0.024(2) Uani 1.00 1 d . . .
C(15) C 1.026(1) 0.6011(8) 0.3006(2) 0.025(2) Uani 1.00 1 d . . .
C(16) C 0.515(1) 0.5617(7) 0.0263(2) 0.016(2) Uani 1.00 1 d . . .
C(17) C 0.414(1) 0.4712(6) -0.0069(2) 0.015(2) Uani 1.00 1 d . . .
C(18) C 0.465(1) 0.3424(8) -0.0740(2) 0.022(2) Uani 1.00 1 d . . .
C(19) C 0.890(1) 0.7125(6) 0.3046(2) 0.026(2) Uani 1.00 1 d . . .
C(20) C 0.199(1) 0.4236(7) -0.0030(2) 0.017(2) Uani 1.00 1 d . . .
C(21) C 0.377(1) 0.8142(7) 0.1560(2) 0.019(1) Uani 1.00 1 d . . .
C(22) C 0.459(1) 0.6841(7) 0.0932(2) 0.016(1) Uani 1.00 1 d . . .
C(23) C 0.253(1) 0.5726(7) 0.1570(2) 0.018(2) Uani 1.00 1 d . . .
C(24) C 0.251(1) 0.2956(6) -0.0697(2) 0.022(2) Uani 1.00 1 d . . .
C(25) C 0.473(1) 0.9106(7) 0.1217(2) 0.022(2) Uani 1.00 1 d . . .
C(26) C 0.808(1) 0.5211(7) 0.2396(2) 0.020(2) Uani 1.00 1 d . . .
H(1) H 1.1435 0.6507 0.3256 0.031 Uiso 1.00 1 c R . .
H(2) H 0.8931 0.7685 0.3316 0.031 Uiso 1.00 1 c R . .
H(3) H 1.0884 0.4335 0.2632 0.027 Uiso 1.00 1 c R . .
H(4) H 0.6235 0.8128 0.2792 0.028 Uiso 1.00 1 c R . .
H(5) H 0.7577 0.4656 0.2183 0.024 Uiso 1.00 1 c R . .
H(6) H 0.3557 0.6749 0.2277 0.023 Uiso 1.00 1 c R . .
H(7) H 0.1223 0.5528 0.1820 0.022 Uiso 1.00 1 c R . .
H(8) H 0.2473 0.5068 0.1271 0.022 Uiso 1.00 1 c R . .
H(9) H 0.2483 0.8547 0.1727 0.023 Uiso 1.00 1 c R . .
H(10) H 0.6055 0.9481 0.1327 0.026 Uiso 1.00 1 c R . .
H(11) H 0.3726 0.9802 0.1152 0.026 Uiso 1.00 1 c R . .
H(12) H 0.6687 0.8329 0.0708 0.025 Uiso 1.00 1 c R . .
H(13) H 0.4299 0.8557 0.0551 0.025 Uiso 1.00 1 c R . .
H(14) H -0.0528 0.7112 0.1292 0.028 Uiso 1.00 1 c R . .
H(15) H 0.0386 0.6914 0.0815 0.029 Uiso 1.00 1 c R . .
H(16) H 0.0534 0.8303 0.1042 0.028 Uiso 1.00 1 c R . .
H(17) H 0.6014 0.6486 0.1028 0.019 Uiso 1.00 1 c R . .
H(18) H 0.6874 0.4622 -0.0458 0.023 Uiso 1.00 1 c R . .
H(19) H -0.0266 0.3002 -0.0329 0.023 Uiso 1.00 1 c R . .
H(20) H 0.5538 0.3144 -0.0982 0.027 Uiso 1.00 1 c R . .
H(21) H 0.1102 0.4507 0.0213 0.020 Uiso 1.00 1 c R . .

loop_
_atom_site_aniso_label
_atom_site_aniso_U_11
_atom_site_aniso_U_22
_atom_site_aniso_U_33
_atom_site_aniso_U_12
_atom_site_aniso_U_13
_atom_site_aniso_U_23
Br(1) 0.0334(4) 0.0276(3) 0.0198(3) -0.0114(3) -0.0017(3) -0.0031(3)
O(2) 0.014(2) 0.021(2) 0.015(2) 0.000(2) -0.002(2) 0.002(2)
O(3) 0.012(2) 0.023(2) 0.014(2) -0.001(2) 0.000(2) -0.006(2)
O(4) 0.023(2) 0.021(2) 0.014(2) -0.002(2) -0.003(2) -0.000(2)
O(5) 0.015(3) 0.039(3) 0.022(2) -0.006(2) 0.004(2) -0.005(2)
C(6) 0.018(3) 0.022(3) 0.016(3) -0.000(3) 0.004(2) -0.003(3)
C(7) 0.017(3) 0.024(3) 0.021(3) -0.003(3) -0.005(2) 0.001(3)
C(8) 0.011(3) 0.029(4) 0.017(3) -0.004(3) 0.004(2) 0.003(3)
C(9) 0.011(3) 0.022(4) 0.018(3) 0.001(2) -0.002(2) 0.000(2)
C(10) 0.021(4) 0.019(3) 0.014(3) -0.003(2) 0.001(3) 0.005(2)
C(11) 0.008(3) 0.033(3) 0.030(4) 0.001(2) -0.000(3) -0.006(3)
C(12) 0.018(4) 0.027(4) 0.023(3) 0.005(3) 0.003(3) 0.003(3)
C(13) 0.015(3) 0.017(3) 0.025(3) -0.000(3) -0.000(3) -0.000(3)
C(14) 0.034(4) 0.022(3) 0.014(3) 0.000(3) -0.002(3) 0.003(3)
C(15) 0.031(4) 0.027(4) 0.018(3) -0.004(3) -0.002(3) 0.004(3)
C(16) 0.013(3) 0.024(4) 0.012(3) 0.002(3) 0.001(2) 0.000(3)
C(17) 0.013(3) 0.016(3) 0.017(3) -0.002(2) 0.002(2) -0.000(2)
C(18) 0.024(3) 0.028(4) 0.014(3) -0.002(3) 0.002(3) -0.002(3)
C(19) 0.040(5) 0.020(3) 0.017(3) -0.003(3) -0.008(3) 0.001(2)
C(20) 0.015(3) 0.019(3) 0.016(3) 0.002(2) -0.000(2) 0.001(2)
C(21) 0.018(3) 0.018(3) 0.021(2) -0.001(3) -0.003(3) 0.003(3)
C(22) 0.014(3) 0.019(3) 0.015(3) -0.001(3) -0.001(2) -0.007(3)
C(23) 0.013(3) 0.025(3) 0.017(3) -0.005(3) 0.002(2) -0.001(3)
C(24) 0.025(4) 0.017(4) 0.024(3) -0.006(3) -0.008(3) -0.003(2)
C(25) 0.024(3) 0.022(3) 0.019(3) 0.003(3) -0.008(3) -0.002(3)
C(26) 0.015(4) 0.027(4) 0.019(3) -0.002(2) 0.003(2) -0.003(3)

loop_
_geom_bond_atom_site_label_1
_geom_bond_atom_site_label_2
_geom_bond_distance
_geom_bond_publ_flag
_geom_bond_site_symmetry_1
_geom_bond_site_symmetry_2
Br(1) C(24) 1.904(7) ? . .
O(2) C(6) 1.412(8) ? . .
O(2) C(21) 1.446(8) ? . .
O(3) C(16) 1.341(8) ? . .
O(3) C(22) 1.464(7) ? . .
O(4) C(6) 1.412(8) ? . .
O(4) C(23) 1.444(8) ? . .
O(5) C(16) 1.219(8) ? . .
C(6) C(10) 1.505(9) ? . .
C(7) C(22) 1.53(1) ? . .
C(7) C(25) 1.555(9) ? . .
C(8) C(17) 1.405(9) ? . .
C(8) C(18) 1.36(1) ? . .
C(9) C(11) 1.540(9) ? . .
C(9) C(21) 1.533(9) ? . .
C(9) C(22) 1.519(8) ? . .
C(9) C(23) 1.531(9) ? . .
C(10) C(14) 1.394(9) ? . .
C(10) C(26) 1.395(9) ? . .
C(12) C(15) 1.37(1) ? . .
C(12) C(26) 1.414(9) ? . .
C(13) C(20) 1.404(9) ? . .
C(13) C(24) 1.380(9) ? . .
C(14) C(19) 1.40(1) ? . .
C(15) C(19) 1.40(1) ? . .
C(16) C(17) 1.483(9) ? . .
C(17) C(20) 1.402(9) ? . .
C(18) C(24) 1.39(1) ? . .
C(21) C(25) 1.529(9) ? . .
C(6) H(6) 0.9770 ? . .
C(7) H(12) 0.9500 ? . .
C(7) H(13) 0.9499 ? . .
C(8) H(18) 0.9500 ? . .
C(11) H(14) 0.9501 ? . .
C(11) H(15) 0.9501 ? . .
C(11) H(16) 0.9500 ? . .
C(12) H(3) 0.9684 ? . .
C(13) H(19) 0.9500 ? . .
C(14) H(4) 1.0213 ? . .
C(15) H(1) 1.1517 ? . .
C(18) H(20) 0.9500 ? . .
C(19) H(2) 0.9855 ? . .
C(20) H(21) 0.9500 ? . .
C(21) H(9) 1.0164 ? . .
C(22) H(17) 0.9814 ? . .
C(23) H(7) 1.1163 ? . .
C(23) H(8) 1.1171 ? . .
C(25) H(10) 0.9500 ? . .
C(25) H(11) 0.9500 ? . .
C(26) H(5) 0.9008 ? . .
H(21) C(20) 0.9500 ? . .

loop_
_cod_related_entry_id
_cod_related_entry_database
_cod_related_entry_code
1 ChemSpider 9593522
